data_1503144
loop_
_publ_author_name
'N\"order, Anike'
'Herrmann, Pavel'
'Herdtweck, Eberhard'
'Bach, Thorsten'

_publ_section_title
;
 Acyclic stereocontrol in the catalytic C-H amination of benzylic
 methylene groups.
;
_journal_issue 16
_journal_name_full 'Organic letters'
_journal_page_first 3690
_journal_page_last 3692
_journal_paper_doi 10.1021/ol101517v
_journal_volume 12
_journal_year 2010
_chemical_formula_moiety 'C12 H15 Cl3 N2 O6 S'
_chemical_formula_sum 'C12 H15 Cl3 N2 O6 S'
_chemical_formula_weight 421.68
_chemical_name_systematic ?
_space_group_IT_number 14
_symmetry_cell_setting monoclinic
_symmetry_Int_Tables_number 14
_symmetry_space_group_name_Hall '-P 2ybc'
_symmetry_space_group_name_H-M 'P 1 21/c 1'
_atom_sites_solution_hydrogens geom
_atom_sites_solution_primary direct
_atom_sites_solution_secondary difmap
_cell_angle_alpha 90
_cell_angle_beta 95.769(2)
_cell_angle_gamma 90
_cell_formula_units_Z 4
_cell_length_a 9.1997(4)
_cell_length_b 19.5983(8)
_cell_length_c 9.8197(4)
_cell_measurement_reflns_used 9971
_cell_measurement_temperature 173(1)
_cell_measurement_theta_max 25.32
_cell_measurement_theta_min 2.08
_cell_volume 1761.51(13)
_computing_cell_refinement 'SAINT (Bruker, 2008b)'
_computing_data_collection 'APEX II Control Software (Bruker, 2008a)'
_computing_data_reduction 'SAINT (Bruker, 2008b)'
_computing_molecular_graphics 'PLATON (Spek, 2010)'
_computing_publication_material 'PLATON (Spek, 2010)'
_computing_structure_refinement 'SHELXL97 (Sheldrick, 1998)'
_computing_structure_solution 'SIR92 (Altomare, 1994)'
_diffrn_ambient_temperature 173(1)
_diffrn_detector ' CCD plate '
_diffrn_detector_area_resol_mean 16
_diffrn_measured_fraction_theta_full 1.000
_diffrn_measured_fraction_theta_max 1.000
_diffrn_measurement_device ' \k-geometry diffractometer '
_diffrn_measurement_device_type ' Bruker APEX-II CCD '
_diffrn_measurement_method ' phi- and omega-rotation '
_diffrn_radiation_monochromator graphite
_diffrn_radiation_source 'rotating anode FR591'
_diffrn_radiation_type 'Mo K\a'
_diffrn_radiation_wavelength 0.71073
_diffrn_reflns_av_R_equivalents 0.0730
_diffrn_reflns_av_sigmaI/netI 0.0281
_diffrn_reflns_limit_h_max 11
_diffrn_reflns_limit_h_min -11
_diffrn_reflns_limit_k_max 23
_diffrn_reflns_limit_k_min -23
_diffrn_reflns_limit_l_max 11
_diffrn_reflns_limit_l_min -11
_diffrn_reflns_number 53484
_diffrn_reflns_theta_full 25.32
_diffrn_reflns_theta_max 25.32
_diffrn_reflns_theta_min 2.08
_diffrn_standards_decay_% 0
_exptl_absorpt_coefficient_mu 0.669
_exptl_absorpt_correction_T_max 0.7452
_exptl_absorpt_correction_T_min 0.6678
_exptl_absorpt_correction_type multi-scan
_exptl_absorpt_process_details 'SADABS, Bruker, 2008b'
_exptl_crystal_colour colorless
_exptl_crystal_density_diffrn 1.590
_exptl_crystal_density_meas ?
_exptl_crystal_density_method none
_exptl_crystal_description fragment
_exptl_crystal_F_000 864
_exptl_crystal_size_max 0.43
_exptl_crystal_size_mid 0.25
_exptl_crystal_size_min 0.05
_refine_diff_density_max 0.642
_refine_diff_density_min -0.318
_refine_diff_density_rms 0.065
_refine_ls_extinction_method none
_refine_ls_goodness_of_fit_ref 1.130
_refine_ls_hydrogen_treatment mixed
_refine_ls_matrix_type full
_refine_ls_number_parameters 223
_refine_ls_number_reflns 3206
_refine_ls_number_restraints 0
_refine_ls_restrained_S_all 1.130
_refine_ls_R_factor_all 0.0601
_refine_ls_R_factor_gt 0.0434
_refine_ls_shift/su_max 0.000
_refine_ls_shift/su_mean 0.000
_refine_ls_structure_factor_coef Fsqd
_refine_ls_weighting_details 'w=1/[\s^2^(Fo^2^)+(0.0304P)^2^+2.8665P] where P=(Fo^2^+2Fc^2^)/3'
_refine_ls_weighting_scheme sigma
_refine_ls_wR_factor_gt 0.0949
_refine_ls_wR_factor_ref 0.1032
_reflns_number_gt 2638
_reflns_number_total 3206
_reflns_threshold_expression I>2\s(I)
_cod_data_source_file ol101517v_si_005.cif
_cod_data_source_block Compound_3d
_cod_depositor_comments
;
The following automatic conversions were performed:

'_symmetry_cell_setting' value 'Monoclinic' changed to 'monoclinic'
according to /home/saulius/struct/CIF-dictionaries/cif_core.dic
dictionary named 'cif_core.dic' version 2.4.2 from 2011-04-26.

Automatic conversion script
Id: cif_fix_values 1715 2011-07-08 13:25:40Z adriana 

The following automatic conversions were performed:

'_exptl_crystal_density_meas' value 'none' was changed to '?' - the
value is perceived as not measured.

Automatic conversion script
Id: cif_fix_values 3008 2015-01-20 13:52:24Z robertas 
;
_cod_original_sg_symbol_H-M 'P 21/c'
_cod_database_code 1503144

loop_
_symmetry_equiv_pos_site_id
_symmetry_equiv_pos_as_xyz
1 x,y,z
2 -x,1/2+y,1/2-z
3 -x,-y,-z
4 x,1/2-y,1/2+z

loop_
_atom_site_aniso_label
_atom_site_aniso_U_11
_atom_site_aniso_U_22
_atom_site_aniso_U_33
_atom_site_aniso_U_23
_atom_site_aniso_U_13
_atom_site_aniso_U_12
Cl22 0.0528(5) 0.0268(4) 0.0279(4) 0.0020(3) 0.0067(3) -0.0036(4)
Cl23 0.0409(5) 0.0400(5) 0.0387(5) 0.0057(4) 0.0193(4) 0.0092(4)
Cl24 0.0400(5) 0.0509(5) 0.0306(4) -0.0054(4) -0.0036(3) 0.0008(4)
S4 0.0302(4) 0.0275(4) 0.0294(4) -0.0023(3) 0.0086(3) -0.0022(3)
O3 0.0289(11) 0.0362(13) 0.0283(12) -0.0026(10) 0.0052(9) 0.0045(9)
O11 0.0411(14) 0.0426(14) 0.0448(14) -0.0061(12) 0.0032(11) -0.0158(11)
O18 0.0440(15) 0.0603(18) 0.0567(17) 0.0059(14) 0.0003(13) -0.0121(13)
O19 0.0574(18) 0.109(3) 0.0339(15) -0.0001(15) 0.0205(13) -0.0102(17)
O20 0.0461(14) 0.0490(15) 0.0337(13) 0.0042(11) 0.0134(11) -0.0057(12)
O21 0.0420(14) 0.0423(14) 0.0350(13) -0.0080(11) 0.0049(10) -0.0031(11)
N5 0.0365(15) 0.0417(17) 0.0184(14) 0.0011(12) 0.0048(11) -0.0016(12)
N17 0.0341(16) 0.0423(17) 0.0356(16) 0.0033(13) 0.0094(13) 0.0057(13)
C1 0.0318(16) 0.0278(17) 0.0232(15) 0.0012(13) 0.0062(12) 0.0002(13)
C2 0.0297(16) 0.0295(17) 0.0321(17) 0.0033(14) 0.0084(13) 0.0032(13)
C6 0.0323(17) 0.0317(18) 0.0269(16) 0.0038(13) 0.0091(13) 0.0020(13)
C7 0.0284(16) 0.0253(16) 0.0333(17) 0.0051(13) 0.0090(13) 0.0057(13)
C8 0.0424(19) 0.0377(19) 0.0211(15) 0.0050(14) 0.0093(14) 0.0100(15)
C9 0.0427(19) 0.0367(19) 0.0235(16) -0.0033(14) 0.0005(14) 0.0022(15)
C10 0.0351(18) 0.0295(17) 0.0297(17) 0.0013(14) 0.0062(14) 0.0015(14)
C12 0.050(2) 0.043(2) 0.061(2) -0.0137(19) -0.0056(19) -0.0085(18)
C13 0.0372(18) 0.0390(19) 0.0241(16) 0.0002(14) 0.0144(14) -0.0061(15)
C14 0.0340(18) 0.0404(19) 0.0242(16) -0.0025(14) 0.0052(13) -0.0051(14)
C15 0.0312(18) 0.0332(18) 0.047(2) 0.0086(16) 0.0127(15) 0.0003(14)
C16 0.036(2) 0.057(2) 0.049(2) 0.0213(19) 0.0101(16) 0.0081(17)

loop_
_atom_site_label
_atom_site_type_symbol
_atom_site_thermal_displace_type
_atom_site_fract_x
_atom_site_fract_y
_atom_site_fract_z
_atom_site_occupancy
_atom_site_U_iso_or_equiv
_atom_site_calc_flag
_atom_site_refinement_flags
Cl22 Cl Uani 0.61914(10) 0.08732(4) 0.22647(8) 1.000 0.0357(3) . .
Cl23 Cl Uani 0.83355(9) 0.16675(4) 0.09950(9) 1.000 0.0388(3) . .
Cl24 Cl Uani 0.79980(9) 0.18385(5) 0.38769(8) 1.000 0.0410(3) . .
S4 S Uani 0.32318(8) 0.21707(4) 0.22780(8) 1.000 0.0287(2) . .
O3 O Uani 0.4913(2) 0.22653(11) 0.2810(2) 1.000 0.0310(7) . .
O11 O Uani 0.8090(3) 0.49627(13) 0.2146(2) 1.000 0.0429(8) . .
O18 O Uani -0.0766(3) 0.33335(15) 0.1857(3) 1.000 0.0540(10) . .
O19 O Uani 0.0167(3) 0.35830(18) 0.3895(3) 1.000 0.0657(13) . .
O20 O Uani 0.2599(3) 0.20503(13) 0.3506(2) 1.000 0.0423(8) . .
O21 O Uani 0.3092(3) 0.17015(12) 0.1172(2) 1.000 0.0397(8) . .
N5 N Uani 0.2662(3) 0.28922(15) 0.1635(3) 1.000 0.0321(9) . .
N17 N Uani 0.0169(3) 0.35991(15) 0.2653(3) 1.000 0.0369(9) . .
C1 C Uani 0.7075(3) 0.16820(16) 0.2242(3) 1.000 0.0274(9) . .
C2 C Uani 0.5986(3) 0.22469(16) 0.1831(3) 1.000 0.0301(10) . .
C6 C Uani 0.2796(3) 0.35127(16) 0.2464(3) 1.000 0.0299(10) . .
C7 C Uani 0.4204(3) 0.39024(16) 0.2357(3) 1.000 0.0286(9) . .
C8 C Uani 0.4924(4) 0.41805(17) 0.3532(3) 1.000 0.0333(10) . .
C9 C Uani 0.6213(4) 0.45419(17) 0.3519(3) 1.000 0.0345(10) . .
C10 C Uani 0.6811(3) 0.46262(16) 0.2292(3) 1.000 0.0312(10) . .
C12 C Uani 0.8836(4) 0.5272(2) 0.3336(4) 1.000 0.0521(12) . .
C13 C Uani 0.6103(3) 0.43559(17) 0.1090(3) 1.000 0.0327(10) . .
C14 C Uani 0.4814(3) 0.39989(17) 0.1118(3) 1.000 0.0327(10) . .
C15 C Uani 0.1433(4) 0.39634(17) 0.2117(4) 1.000 0.0365(11) . .
C16 C Uani 0.1092(4) 0.4170(2) 0.0646(4) 1.000 0.0469(12) . .
H5 H Uiso 0.274(4) 0.2927(17) 0.084(4) 1.000 0.030(9) . .
H21 H Uiso 0.64980 0.26910 0.18210 1.000 0.0360 calc R
H22 H Uiso 0.55010 0.21590 0.09020 1.000 0.0360 calc R
H61 H Uiso 0.27930 0.33690 0.34410 1.000 0.0360 calc R
H91 H Uiso 0.66820 0.47300 0.43410 1.000 0.0410 calc R
H121 H Uiso 0.91160 0.49200 0.40200 1.000 0.0780 calc R
H122 H Uiso 0.81900 0.56040 0.37160 1.000 0.0780 calc R
H123 H Uiso 0.97140 0.55050 0.30860 1.000 0.0780 calc R
H131 H Uiso 0.65110 0.44180 0.02470 1.000 0.0390 calc R
H141 H Uiso 0.43360 0.38180 0.02940 1.000 0.0390 calc R
H151 H Uiso 0.15930 0.43930 0.26610 1.000 0.0440 calc R
H161 H Uiso 0.01800 0.44320 0.05430 1.000 0.0710 calc R
H162 H Uiso 0.09840 0.37610 0.00700 1.000 0.0710 calc R
H163 H Uiso 0.18900 0.44520 0.03640 1.000 0.0710 calc R
H811 H Uiso 0.45180 0.41210 0.43770 1.000 0.0400 calc R

loop_
_atom_type_symbol
_atom_type_description
_atom_type_scat_dispersion_real
_atom_type_scat_dispersion_imag
_atom_type_scat_source
S S 0.1246 0.1234 'International Tables Vol C Tables 4.2.6.8 and 6.1.1.4'
O O 0.0106 0.0060 'International Tables Vol C Tables 4.2.6.8 and 6.1.1.4'
N N 0.0061 0.0033 'International Tables Vol C Tables 4.2.6.8 and 6.1.1.4'
Cl Cl 0.1484 0.1585 'International Tables Vol C Tables 4.2.6.8 and 6.1.1.4'
H H 0.0000 0.0000 'International Tables Vol C Tables 4.2.6.8 and 6.1.1.4'
C C 0.0033 0.0016 'International Tables Vol C Tables 4.2.6.8 and 6.1.1.4'

loop_
_geom_angle_atom_site_label_1
_geom_angle_atom_site_label_2
_geom_angle_atom_site_label_3
_geom_angle
_geom_angle_publ_flag
O3 S4 O20 102.10(13) yes
O3 S4 O21 109.68(14) yes
O3 S4 N5 107.02(13) yes
O20 S4 O21 122.17(15) yes
O20 S4 N5 109.58(15) yes
O21 S4 N5 105.51(15) yes
S4 O3 C2 118.97(17) yes
C10 O11 C12 117.8(2) yes
S4 N5 C6 120.3(2) yes
O18 N17 O19 123.9(3) yes
O18 N17 C15 119.9(3) yes
O19 N17 C15 116.2(3) yes
S4 N5 H5 114(2) no
C6 N5 H5 118(2) no
Cl22 C1 Cl23 109.01(16) yes
Cl23 C1 Cl24 110.08(15) yes
Cl23 C1 C2 106.8(2) yes
Cl24 C1 C2 111.0(2) yes
Cl22 C1 C2 111.2(2) yes
Cl22 C1 Cl24 108.74(16) yes
O3 C2 C1 108.5(2) yes
N5 C6 C7 113.9(2) yes
C7 C6 C15 112.2(3) no
N5 C6 C15 109.4(2) yes
C6 C7 C14 123.2(3) no
C8 C7 C14 118.1(3) no
C6 C7 C8 118.8(3) no
C7 C8 C9 122.2(3) no
C8 C9 C10 119.1(3) no
O11 C10 C9 124.7(3) yes
C9 C10 C13 119.9(3) no
O11 C10 C13 115.3(2) yes
C10 C13 C14 120.4(3) no
C7 C14 C13 120.4(3) no
C6 C15 C16 116.9(3) no
N17 C15 C6 106.9(3) yes
N17 C15 C16 111.7(3) yes
O3 C2 H21 110.00 no
O3 C2 H22 110.00 no
C1 C2 H21 110.00 no
C1 C2 H22 110.00 no
H21 C2 H22 108.00 no
N5 C6 H61 107.00 no
C7 C6 H61 107.00 no
C15 C6 H61 107.00 no
C7 C8 H811 119.00 no
C9 C8 H811 119.00 no
C8 C9 H91 120.00 no
C10 C9 H91 120.00 no
O11 C12 H121 109.00 no
O11 C12 H122 109.00 no
O11 C12 H123 109.00 no
H121 C12 H122 110.00 no
H121 C12 H123 109.00 no
H122 C12 H123 109.00 no
C10 C13 H131 120.00 no
C14 C13 H131 120.00 no
C7 C14 H141 120.00 no
C13 C14 H141 120.00 no
N17 C15 H151 107.00 no
C6 C15 H151 107.00 no
C16 C15 H151 107.00 no
C15 C16 H161 110.00 no
C15 C16 H162 109.00 no
C15 C16 H163 109.00 no
H161 C16 H162 109.00 no
H161 C16 H163 109.00 no
H162 C16 H163 109.00 no

loop_
_geom_bond_atom_site_label_1
_geom_bond_atom_site_label_2
_geom_bond_distance
_geom_bond_publ_flag
Cl22 C1 1.783(3) yes
Cl23 C1 1.769(3) yes
Cl24 C1 1.766(3) yes
S4 O3 1.593(2) yes
S4 O20 1.411(2) yes
S4 O21 1.419(2) yes
S4 N5 1.614(3) yes
O3 C2 1.446(3) yes
O11 C10 1.369(4) yes
O11 C12 1.429(4) yes
O18 N17 1.219(4) yes
O19 N17 1.220(4) yes
N5 C6 1.462(4) yes
N17 C15 1.504(5) yes
N5 H5 0.79(4) no
C1 C2 1.520(4) no
C6 C7 1.516(4) no
C6 C15 1.544(5) no
C7 C14 1.403(4) no
C7 C8 1.383(4) no
C8 C9 1.382(5) no
C9 C10 1.384(4) no
C10 C13 1.394(4) no
C13 C14 1.380(4) no
C15 C16 1.503(5) no
C2 H21 0.9900 no
C2 H22 0.9900 no
C6 H61 1.0000 no
C8 H811 0.9500 no
C9 H91 0.9500 no
C12 H121 0.9800 no
C12 H122 0.9800 no
C12 H123 0.9800 no
C13 H131 0.9500 no
C14 H141 0.9500 no
C15 H151 1.0000 no
C16 H161 0.9800 no
C16 H162 0.9800 no
C16 H163 0.9800 no
